data_1516332
loop_
_publ_author_name
'Suh, Hee-Won'
'Guard, Louise M.'
'Hazari, Nilay'

_publ_section_title
;
 A mechanistic study of allene carboxylation with CO2resulting in the
 development of a Pd(ii) pincer complex for the catalytic hydroboration of
 CO2
;
_journal_issue 10
_journal_name_full 'Chemical Science'
_journal_page_first 3859
_journal_paper_doi 10.1039/C4SC01110D
_journal_volume 5
_journal_year 2014
_chemical_formula_moiety 'C38 H55 F3 O3 P2 Pd S Si'
_chemical_formula_sum 'C38 H55 F3 O3 P2 Pd S Si'
_chemical_formula_weight 845.31
_chemical_name_systematic
;
 ?
;
_space_group_crystal_system orthorhombic
_space_group_IT_number 61
_space_group_name_Hall '-P 2ac 2ab'
_space_group_name_H-M_alt 'P b c a'
_symmetry_space_group_name_Hall '-P 2ac 2ab'
_symmetry_space_group_name_H-M 'P b c a'
_atom_sites_solution_hydrogens geom
_atom_sites_solution_primary direct
_audit_creation_date 2013-12-18
_audit_creation_method
;
Olex2 1.2
(compiled 2013.09.17 svn.r2790 for OlexSys, GUI svn.r4601)
;
_audit_update_record
;
????
;
_cell_angle_alpha 90
_cell_angle_beta 90
_cell_angle_gamma 90
_cell_formula_units_Z 8
_cell_length_a 23.517(18)
_cell_length_b 21.766(18)
_cell_length_c 14.710(10)
_cell_measurement_temperature 223
_cell_volume 7530(10)
_computing_molecular_graphics
;
O. V. Dolomanov, L. J. Bourhis, R. J. Gildea, J. A. K. Howard and H. Puschmann,
OLEX2: a complete structure solution, refinement and analysis program.
J. Appl. Cryst. (2009). 42, 339-341.
;
_computing_publication_material
;
O. V. Dolomanov, L. J. Bourhis, R. J. Gildea, J. A. K. Howard and H. Puschmann,
OLEX2: a complete structure solution, refinement and analysis program.
J. Appl. Cryst. (2009). 42, 339-341.
;
_computing_structure_refinement
;
SHELX, G.M. Sheldrick, Acta Cryst.
(2008). A64, 112-122
;
_computing_structure_solution
;
SHELX, G.M. Sheldrick, Acta Cryst.
(2008). A64, 112-122
;
_diffrn_ambient_temperature 223
_diffrn_measured_fraction_theta_full 0.996
_diffrn_measured_fraction_theta_max 0.996
_diffrn_measurement_device_type Mini
_diffrn_radiation_type MoK\a
_diffrn_radiation_wavelength 0.71075
_diffrn_reflns_av_R_equivalents 0.0635
_diffrn_reflns_av_unetI/netI 0.0664
_diffrn_reflns_Laue_measured_fraction_full 0.996
_diffrn_reflns_Laue_measured_fraction_max 0.996
_diffrn_reflns_limit_h_max 28
_diffrn_reflns_limit_h_min -25
_diffrn_reflns_limit_k_max 25
_diffrn_reflns_limit_k_min -26
_diffrn_reflns_limit_l_max 17
_diffrn_reflns_limit_l_min -17
_diffrn_reflns_number 24546
_diffrn_reflns_point_group_measured_fraction_full 0.996
_diffrn_reflns_point_group_measured_fraction_max 0.996
_diffrn_reflns_theta_full 25.242
_diffrn_reflns_theta_max 25.681
_diffrn_reflns_theta_min 3.049
_exptl_absorpt_coefficient_mu 0.717
_exptl_absorpt_correction_T_max 1.000
_exptl_absorpt_correction_T_min 0.584
_exptl_absorpt_correction_type multi-scan
_exptl_absorpt_process_details 'Jacobson, R. (1998) Private Communication'
_exptl_crystal_colour colourless
_exptl_crystal_colour_primary colourless
_exptl_crystal_density_diffrn 1.491
_exptl_crystal_description block
_exptl_crystal_F_000 3520
_exptl_crystal_recrystallization_method Pentane
_exptl_crystal_size_max 0.2
_exptl_crystal_size_mid 0.2
_exptl_crystal_size_min 0.1
_refine_diff_density_max 1.319
_refine_diff_density_min -0.806
_refine_diff_density_rms 0.092
_refine_ls_extinction_method none
_refine_ls_goodness_of_fit_ref 1.045
_refine_ls_hydrogen_treatment constr
_refine_ls_matrix_type full
_refine_ls_number_parameters 443
_refine_ls_number_reflns 7105
_refine_ls_number_restraints 0
_refine_ls_restrained_S_all 1.045
_refine_ls_R_factor_all 0.0970
_refine_ls_R_factor_gt 0.0634
_refine_ls_shift/su_max 0.000
_refine_ls_shift/su_mean 0.000
_refine_ls_structure_factor_coef Fsqd
_refine_ls_weighting_details 'w=1/[\s^2^(Fo^2^)+(0.0476P)^2^+21.3540P] where P=(Fo^2^+2Fc^2^)/3'
_refine_ls_weighting_scheme calc
_refine_ls_wR_factor_gt 0.1291
_refine_ls_wR_factor_ref 0.1433
_reflns_Friedel_coverage 0.000
_reflns_number_gt 5066
_reflns_number_total 7105
_reflns_threshold_expression 'I > 2\s(I)'
_cod_data_source_file c4sc01110d2.cif
_cod_data_source_block m13025
_cod_depositor_comments 'Adding full bibliography for 1516327--1516333.cif.'
_cod_database_code 1516332
_shelxl_version_number 2013-4
_shelx_space_group_comment
;
The symmetry employed for this shelxl refinement is uniquely defined
by the following loop, which should always be used as a source of
symmetry information in preference to the above space-group names.
They are only intended as comments.
;
_olex2_refinement_description
;
1. Fixed Uiso
 At 1.2 times of:
  All C(H) groups, All C(H,H) groups
 At 1.5 times of:
  All C(H,H,H) groups
2.a Ternary CH refined with riding coordinates:
 C7(H7), C26(H26), C1(H1), C32(H32)
2.b Secondary CH2 refined with riding coordinates:
 C31(H31A,H31B), C27(H27A,H27B), C28(H28A,H28B), C8(H8A,H8B), C12(H12A,H12B),
 C29(H29A,H29B), C30(H30A,H30B), C9(H9A,H9B), C10(H10A,H10B), C11(H11A,H11B),
 C33(H33A,H33B), C2(H2A,H2B), C37(H37A,H37B), C6(H6A,H6B), C34(H34A,H34B),
 C5(H5A,H5B), C36(H36A,H36B), C3(H3A,H3B), C4(H4A,H4B), C35(H35A,H35B)
2.c Aromatic/amide H refined with riding coordinates:
 C21(H21), C16(H16), C24(H24), C14(H14), C22(H22), C15(H15), C17(H17), C23(H23)
2.d Idealised Me refined as rotating group:
 C19(H19A,H19B,H19C)
;

loop_
_space_group_symop_operation_xyz
'x, y, z'
'-x+1/2, -y, z+1/2'
'x+1/2, -y+1/2, -z'
'-x, y+1/2, -z+1/2'
'-x, -y, -z'
'x-1/2, y, -z-1/2'
'-x-1/2, y-1/2, z'
'x, -y-1/2, z-1/2'

loop_
_atom_site_label
_atom_site_type_symbol
_atom_site_fract_x
_atom_site_fract_y
_atom_site_fract_z
_atom_site_U_iso_or_equiv
_atom_site_adp_type
_atom_site_occupancy
_atom_site_site_symmetry_order
_atom_site_calc_flag
_atom_site_refinement_flags_posn
_atom_site_refinement_flags_adp
Pd1 Pd 0.36690(2) 0.06283(2) 0.25821(3) 0.03057(14) Uani 1 1 d . .
P1 P 0.41321(6) -0.02648(6) 0.24804(9) 0.0324(3) Uani 1 1 d . .
Si1 Si 0.31896(6) 0.01776(7) 0.36964(10) 0.0330(4) Uani 1 1 d . .
P2 P 0.34039(6) 0.14968(6) 0.33009(10) 0.0338(3) Uani 1 1 d . .
C18 C 0.3520(2) -0.0564(2) 0.3966(4) 0.0342(13) Uani 1 1 d . .
C13 C 0.3933(2) -0.0767(2) 0.3386(4) 0.0359(13) Uani 1 1 d . .
C20 C 0.3172(2) 0.0712(2) 0.4672(4) 0.0335(12) Uani 1 1 d . .
C21 C 0.3073(2) 0.0556(3) 0.5573(4) 0.0458(15) Uani 1 1 d . .
H21 H 0.2994 0.0144 0.5722 0.055 Uiso 1 1 calc R U
C7 C 0.4882(2) -0.0170(3) 0.2669(4) 0.0349(13) Uani 1 1 d . .
H7 H 0.5068 -0.0570 0.2545 0.042 Uiso 1 1 calc R U
C16 C 0.3612(3) -0.1478(3) 0.4800(5) 0.061(2) Uani 1 1 d . .
H16 H 0.3500 -0.1728 0.5288 0.073 Uiso 1 1 calc R U
C26 C 0.2831(2) 0.1950(3) 0.2857(4) 0.0378(13) Uani 1 1 d . .
H26 H 0.2966 0.2109 0.2265 0.045 Uiso 1 1 calc R U
C24 C 0.3258(2) 0.1737(3) 0.5152(4) 0.0467(15) Uani 1 1 d . .
H24 H 0.3309 0.2154 0.5009 0.056 Uiso 1 1 calc R U
C25 C 0.3258(2) 0.1314(3) 0.4477(4) 0.0349(13) Uani 1 1 d . .
C31 C 0.2323(2) 0.1576(3) 0.2650(4) 0.0445(15) Uani 1 1 d . .
H31A H 0.2164 0.1413 0.3216 0.053 Uiso 1 1 calc R U
H31B H 0.2433 0.1227 0.2267 0.053 Uiso 1 1 calc R U
C14 C 0.4193(3) -0.1311(3) 0.3525(4) 0.0458(15) Uani 1 1 d . .
H14 H 0.4484 -0.1442 0.3132 0.055 Uiso 1 1 calc R U
C27 C 0.2676(2) 0.2501(3) 0.3403(5) 0.0523(17) Uani 1 1 d . .
H27A H 0.3015 0.2754 0.3503 0.063 Uiso 1 1 calc R U
H27B H 0.2531 0.2372 0.3997 0.063 Uiso 1 1 calc R U
C28 C 0.2235(3) 0.2870(3) 0.2920(5) 0.0575(18) Uani 1 1 d . .
H28A H 0.2122 0.3217 0.3303 0.069 Uiso 1 1 calc R U
H28B H 0.2397 0.3035 0.2357 0.069 Uiso 1 1 calc R U
C8 C 0.5004(2) -0.0005(3) 0.3643(4) 0.0474(15) Uani 1 1 d . .
H8A H 0.4809 0.0380 0.3794 0.057 Uiso 1 1 calc R U
H8B H 0.4855 -0.0327 0.4042 0.057 Uiso 1 1 calc R U
C12 C 0.5132(2) 0.0293(3) 0.2031(4) 0.0503(16) Uani 1 1 d . .
H12A H 0.4941 0.0689 0.2113 0.060 Uiso 1 1 calc R U
H12B H 0.5072 0.0160 0.1402 0.060 Uiso 1 1 calc R U
C22 C 0.3089(3) 0.0981(3) 0.6239(4) 0.0543(17) Uani 1 1 d . .
H22 H 0.3031 0.0863 0.6846 0.065 Uiso 1 1 calc R U
C29 C 0.1733(3) 0.2497(3) 0.2704(5) 0.0572(18) Uani 1 1 d . .
H29A H 0.1462 0.2747 0.2358 0.069 Uiso 1 1 calc R U
H29B H 0.1547 0.2370 0.3270 0.069 Uiso 1 1 calc R U
C15 C 0.4033(3) -0.1667(3) 0.4236(4) 0.0569(18) Uani 1 1 d . .
H15 H 0.4214 -0.2046 0.4339 0.068 Uiso 1 1 calc R U
C30 C 0.1884(3) 0.1948(3) 0.2172(5) 0.0603(19) Uani 1 1 d . .
H30A H 0.2030 0.2074 0.1576 0.072 Uiso 1 1 calc R U
H30B H 0.1544 0.1697 0.2074 0.072 Uiso 1 1 calc R U
C17 C 0.3357(3) -0.0939(3) 0.4665(4) 0.0482(16) Uani 1 1 d . .
H17 H 0.3062 -0.0815 0.5055 0.058 Uiso 1 1 calc R U
C9 C 0.5627(3) 0.0069(3) 0.3806(5) 0.0602(19) Uani 1 1 d . .
H9A H 0.5691 0.0203 0.4434 0.072 Uiso 1 1 calc R U
H9B H 0.5817 -0.0328 0.3723 0.072 Uiso 1 1 calc R U
C10 C 0.5871(3) 0.0521(3) 0.3178(5) 0.063(2) Uani 1 1 d . .
H10A H 0.6283 0.0543 0.3275 0.076 Uiso 1 1 calc R U
H10B H 0.5711 0.0927 0.3312 0.076 Uiso 1 1 calc R U
C23 C 0.3184(3) 0.1566(4) 0.6038(4) 0.0595(19) Uani 1 1 d . .
H23 H 0.3201 0.1862 0.6503 0.071 Uiso 1 1 calc R U
C11 C 0.5758(3) 0.0367(4) 0.2204(5) 0.066(2) Uani 1 1 d . .
H11A H 0.5954 -0.0016 0.2048 0.079 Uiso 1 1 calc R U
H11B H 0.5908 0.0694 0.1815 0.079 Uiso 1 1 calc R U
S1 S 0.34666(9) 0.11337(10) 0.05788(13) 0.0685(6) Uani 1 1 d . .
O1 O 0.39280(19) 0.0996(2) 0.1216(3) 0.0572(12) Uani 1 1 d . .
C33 C 0.4150(3) 0.2249(3) 0.2439(5) 0.0625(19) Uani 1 1 d . .
H33A H 0.4220 0.1902 0.2030 0.075 Uiso 1 1 calc R U
H33B H 0.3829 0.2484 0.2195 0.075 Uiso 1 1 calc R U
C1 C 0.4060(2) -0.0645(3) 0.1399(4) 0.0433(14) Uani 1 1 d . .
H1 H 0.4143 -0.0323 0.0943 0.052 Uiso 1 1 calc R U
C32 C 0.3999(2) 0.2011(3) 0.3364(4) 0.0422(14) Uani 1 1 d . .
H32 H 0.3896 0.2362 0.3758 0.051 Uiso 1 1 calc R U
C2 C 0.3445(3) -0.0816(3) 0.1235(4) 0.0521(17) Uani 1 1 d . .
H2A H 0.3203 -0.0454 0.1324 0.063 Uiso 1 1 calc R U
H2B H 0.3328 -0.1132 0.1670 0.063 Uiso 1 1 calc R U
C37 C 0.4499(2) 0.1694(3) 0.3763(5) 0.0524(17) Uani 1 1 d . .
H37A H 0.4580 0.1322 0.3411 0.063 Uiso 1 1 calc R U
H37B H 0.4409 0.1569 0.4387 0.063 Uiso 1 1 calc R U
O2 O 0.3053(2) 0.0670(3) 0.0486(5) 0.111(2) Uani 1 1 d . .
C6 C 0.4433(3) -0.1139(4) 0.1173(5) 0.074(2) Uani 1 1 d . .
H6A H 0.4360 -0.1486 0.1580 0.088 Uiso 1 1 calc R U
H6B H 0.4827 -0.1008 0.1260 0.088 Uiso 1 1 calc R U
F1 F 0.3488(3) 0.1208(3) -0.1144(3) 0.1132(19) Uani 1 1 d . .
F3 F 0.4082(3) 0.0603(3) -0.0563(4) 0.155(3) Uani 1 1 d . .
C19 C 0.2470(2) 0.0005(3) 0.3331(5) 0.0533(17) Uani 1 1 d . .
H19A H 0.2281 0.0382 0.3149 0.080 Uiso 1 1 calc R U
H19B H 0.2262 -0.0182 0.3828 0.080 Uiso 1 1 calc R U
H19C H 0.2482 -0.0276 0.2820 0.080 Uiso 1 1 calc R U
O3 O 0.3250(3) 0.1719(3) 0.0633(4) 0.104(2) Uani 1 1 d . .
C34 C 0.4661(3) 0.2646(4) 0.2462(6) 0.079(2) Uani 1 1 d . .
H34A H 0.4750 0.2786 0.1845 0.095 Uiso 1 1 calc R U
H34B H 0.4584 0.3009 0.2837 0.095 Uiso 1 1 calc R U
F2 F 0.4216(3) 0.1552(3) -0.0444(5) 0.154(3) Uani 1 1 d . .
C5 C 0.4348(3) -0.1344(4) 0.0186(5) 0.074(2) Uani 1 1 d . .
H5A H 0.4455 -0.1009 -0.0224 0.089 Uiso 1 1 calc R U
H5B H 0.4595 -0.1696 0.0058 0.089 Uiso 1 1 calc R U
C36 C 0.5016(3) 0.2095(4) 0.3772(6) 0.077(2) Uani 1 1 d . .
H36A H 0.4950 0.2449 0.4170 0.093 Uiso 1 1 calc R U
H36B H 0.5340 0.1863 0.4013 0.093 Uiso 1 1 calc R U
C3 C 0.3374(3) -0.1056(4) 0.0269(6) 0.089(3) Uani 1 1 d . .
H3A H 0.2985 -0.1212 0.0202 0.107 Uiso 1 1 calc R U
H3B H 0.3418 -0.0712 -0.0154 0.107 Uiso 1 1 calc R U
C4 C 0.3749(3) -0.1517(4) 0.0021(6) 0.093(3) Uani 1 1 d . .
H4A H 0.3699 -0.1610 -0.0626 0.112 Uiso 1 1 calc R U
H4B H 0.3661 -0.1890 0.0365 0.112 Uiso 1 1 calc R U
C35 C 0.5148(3) 0.2312(4) 0.2837(7) 0.086(3) Uani 1 1 d . .
H35A H 0.5481 0.2582 0.2852 0.103 Uiso 1 1 calc R U
H35B H 0.5237 0.1959 0.2447 0.103 Uiso 1 1 calc R U
C38 C 0.3829(5) 0.1111(5) -0.0448(6) 0.096(3) Uani 1 1 d . .

loop_
_atom_site_aniso_label
_atom_site_aniso_U_11
_atom_site_aniso_U_22
_atom_site_aniso_U_33
_atom_site_aniso_U_23
_atom_site_aniso_U_13
_atom_site_aniso_U_12
Pd1 0.0282(2) 0.0315(2) 0.0320(2) -0.00085(19) 0.00223(19) 0.00327(18)
P1 0.0294(7) 0.0354(7) 0.0324(7) -0.0037(7) -0.0004(6) 0.0048(6)
Si1 0.0286(8) 0.0337(8) 0.0366(8) -0.0042(7) 0.0033(7) -0.0019(7)
P2 0.0269(7) 0.0293(7) 0.0452(8) -0.0046(7) 0.0021(7) 0.0004(6)
C18 0.034(3) 0.033(3) 0.036(3) -0.001(3) -0.003(2) -0.006(3)
C13 0.036(3) 0.035(3) 0.037(3) -0.002(3) -0.008(3) -0.001(3)
C20 0.024(3) 0.037(3) 0.039(3) -0.004(3) 0.002(2) 0.000(2)
C21 0.039(3) 0.052(4) 0.047(3) 0.000(3) 0.006(3) 0.004(3)
C7 0.027(3) 0.037(3) 0.041(3) -0.006(3) 0.001(2) 0.006(2)
C16 0.100(6) 0.039(4) 0.045(4) 0.007(3) 0.001(4) -0.008(4)
C26 0.028(3) 0.037(3) 0.048(3) 0.002(3) 0.003(3) 0.006(3)
C24 0.043(4) 0.042(3) 0.055(4) -0.018(3) 0.005(3) -0.010(3)
C25 0.024(3) 0.039(3) 0.041(3) -0.007(3) -0.001(2) -0.002(2)
C31 0.035(3) 0.037(3) 0.062(4) -0.003(3) -0.003(3) -0.002(3)
C14 0.053(4) 0.036(3) 0.048(4) 0.003(3) -0.005(3) 0.014(3)
C27 0.035(3) 0.039(3) 0.082(5) -0.007(3) -0.002(3) 0.005(3)
C28 0.042(4) 0.040(3) 0.091(5) 0.005(4) 0.011(4) 0.005(3)
C8 0.041(4) 0.053(4) 0.049(4) -0.007(3) -0.004(3) -0.004(3)
C12 0.039(4) 0.062(4) 0.050(4) -0.001(3) -0.002(3) -0.008(3)
C22 0.043(4) 0.083(5) 0.037(3) -0.010(4) 0.009(3) -0.002(4)
C29 0.036(3) 0.053(4) 0.082(5) 0.018(4) 0.008(3) 0.017(3)
C15 0.084(5) 0.036(4) 0.050(4) 0.004(3) -0.021(4) 0.007(4)
C30 0.036(4) 0.066(5) 0.079(5) 0.011(4) -0.015(3) -0.004(3)
C17 0.063(4) 0.039(3) 0.043(3) -0.001(3) 0.005(3) -0.007(3)
C9 0.043(4) 0.079(5) 0.058(4) 0.001(4) -0.018(3) -0.009(4)
C10 0.036(4) 0.075(5) 0.078(5) -0.010(4) -0.012(4) -0.007(4)
C23 0.051(4) 0.081(5) 0.047(4) -0.033(4) 0.009(3) -0.013(4)
C11 0.043(4) 0.089(5) 0.065(4) -0.006(4) 0.002(3) -0.019(4)
S1 0.0718(13) 0.0760(13) 0.0576(11) 0.0109(10) 0.0084(10) 0.0163(11)
O1 0.062(3) 0.067(3) 0.042(2) 0.015(2) 0.003(2) 0.018(2)
C33 0.041(4) 0.062(4) 0.085(5) 0.019(4) -0.002(4) -0.014(3)
C1 0.033(3) 0.050(4) 0.047(3) -0.015(3) -0.002(3) 0.003(3)
C32 0.032(3) 0.031(3) 0.064(4) -0.004(3) 0.005(3) -0.003(3)
C2 0.035(3) 0.069(4) 0.052(4) -0.024(3) 0.001(3) -0.006(3)
C37 0.032(3) 0.050(4) 0.076(4) -0.005(4) -0.006(3) 0.001(3)
O2 0.076(4) 0.123(5) 0.134(5) 0.047(4) -0.034(4) -0.059(4)
C6 0.057(5) 0.091(6) 0.073(5) -0.034(5) -0.016(4) 0.018(4)
F1 0.158(5) 0.118(4) 0.064(3) 0.013(3) -0.029(3) 0.018(4)
F3 0.238(8) 0.132(5) 0.097(4) -0.007(4) 0.042(5) 0.113(5)
C19 0.037(3) 0.051(4) 0.073(4) -0.003(4) -0.003(3) -0.012(3)
O3 0.138(5) 0.080(4) 0.094(4) -0.007(3) 0.002(4) 0.071(4)
C34 0.046(4) 0.073(5) 0.119(7) 0.014(5) 0.018(5) -0.024(4)
F2 0.116(5) 0.168(6) 0.177(7) 0.087(5) 0.026(4) -0.038(5)
C5 0.066(5) 0.091(6) 0.065(5) -0.045(4) -0.010(4) 0.027(4)
C36 0.038(4) 0.072(5) 0.122(7) -0.027(5) -0.027(5) -0.005(4)
C3 0.050(5) 0.126(8) 0.091(6) -0.057(6) -0.025(4) -0.002(5)
C4 0.072(6) 0.109(7) 0.099(7) -0.063(6) -0.019(5) 0.009(5)
C35 0.034(4) 0.076(6) 0.147(9) -0.010(6) 0.014(5) -0.015(4)
C38 0.135(9) 0.089(7) 0.065(5) 0.015(5) 0.002(6) 0.030(7)

loop_
_atom_type_symbol
_atom_type_description
_atom_type_scat_dispersion_real
_atom_type_scat_dispersion_imag
_atom_type_scat_source
C C 0.0033 0.0016 'International Tables Vol C Tables 4.2.6.8 and 6.1.1.4'
H H 0.0000 0.0000 'International Tables Vol C Tables 4.2.6.8 and 6.1.1.4'
F F 0.0171 0.0103 'International Tables Vol C Tables 4.2.6.8 and 6.1.1.4'
O O 0.0106 0.0060 'International Tables Vol C Tables 4.2.6.8 and 6.1.1.4'
P P 0.1023 0.0942 'International Tables Vol C Tables 4.2.6.8 and 6.1.1.4'
Pd Pd -0.9988 1.0072 'International Tables Vol C Tables 4.2.6.8 and 6.1.1.4'
S S 0.1246 0.1234 'International Tables Vol C Tables 4.2.6.8 and 6.1.1.4'
Si Si 0.0817 0.0704 'International Tables Vol C Tables 4.2.6.8 and 6.1.1.4'

loop_
_geom_angle_atom_site_label_1
_geom_angle_atom_site_label_2
_geom_angle_atom_site_label_3
_geom_angle
P1 Pd1 P2 153.69(6)
P1 Pd1 O1 96.78(12)
Si1 Pd1 P1 84.97(7)
Si1 Pd1 P2 83.32(7)
Si1 Pd1 O1 162.96(13)
O1 Pd1 P2 101.29(13)
C13 P1 Pd1 110.8(2)
C13 P1 C7 102.3(3)
C13 P1 C1 110.6(3)
C7 P1 Pd1 111.62(19)
C7 P1 C1 106.4(3)
C1 P1 Pd1 114.4(2)
C18 Si1 Pd1 109.45(18)
C18 Si1 C20 113.3(2)
C20 Si1 Pd1 107.83(19)
C19 Si1 Pd1 110.3(2)
C19 Si1 C18 106.1(3)
C19 Si1 C20 109.9(3)
C26 P2 Pd1 119.9(2)
C26 P2 C25 109.1(3)
C25 P2 Pd1 108.45(19)
C32 P2 Pd1 109.4(2)
C32 P2 C26 105.2(3)
C32 P2 C25 103.6(3)
C13 C18 Si1 116.9(4)
C13 C18 C17 118.4(5)
C17 C18 Si1 124.6(5)
C18 C13 P1 117.0(4)
C14 C13 P1 122.1(5)
C14 C13 C18 120.9(5)
C21 C20 Si1 126.2(5)
C25 C20 Si1 116.2(4)
C25 C20 C21 117.7(5)
C22 C21 C20 121.4(6)
C8 C7 P1 111.2(4)
C12 C7 P1 111.4(4)
C12 C7 C8 111.2(5)
C17 C16 C15 120.4(6)
C31 C26 P2 112.2(4)
C31 C26 C27 111.1(5)
C27 C26 P2 115.5(4)
C25 C24 C23 121.0(6)
C20 C25 P2 116.4(4)
C20 C25 C24 120.1(5)
C24 C25 P2 123.5(5)
C26 C31 C30 110.9(5)
C13 C14 C15 119.5(6)
C26 C27 C28 110.3(6)
C29 C28 C27 111.4(5)
C9 C8 C7 111.5(5)
C7 C12 C11 110.5(5)
C23 C22 C21 120.2(6)
C28 C29 C30 111.7(5)
C16 C15 C14 120.1(6)
C29 C30 C31 111.0(6)
C16 C17 C18 120.7(6)
C10 C9 C8 110.7(6)
C9 C10 C11 112.5(6)
C22 C23 C24 119.6(6)
C10 C11 C12 111.2(6)
O1 S1 C38 100.8(4)
O2 S1 O1 115.3(3)
O2 S1 C38 103.5(5)
O3 S1 O1 115.3(4)
O3 S1 O2 114.5(4)
O3 S1 C38 105.0(4)
S1 O1 Pd1 116.4(3)
C34 C33 C32 112.0(6)
C2 C1 P1 110.2(4)
C6 C1 P1 119.6(5)
C6 C1 C2 111.4(5)
C33 C32 P2 110.7(4)
C37 C32 P2 110.4(4)
C37 C32 C33 109.4(5)
C1 C2 C3 109.9(5)
C32 C37 C36 112.1(6)
C1 C6 C5 111.2(6)
C35 C34 C33 110.7(6)
C4 C5 C6 110.7(7)
C35 C36 C37 110.3(6)
C4 C3 C2 115.2(7)
C3 C4 C5 112.3(7)
C34 C35 C36 110.0(7)
F1 C38 S1 111.9(8)
F1 C38 F2 107.9(8)
F3 C38 S1 111.8(7)
F3 C38 F1 108.9(9)
F3 C38 F2 108.1(10)
F2 C38 S1 108.3(7)

loop_
_geom_bond_atom_site_label_1
_geom_bond_atom_site_label_2
_geom_bond_distance
Pd1 P1 2.233(2)
Pd1 Si1 2.2183(18)
Pd1 P2 2.254(2)
Pd1 O1 2.247(4)
P1 C13 1.786(6)
P1 C7 1.798(5)
P1 C1 1.801(6)
Si1 C18 1.834(6)
Si1 C20 1.848(5)
Si1 C19 1.815(6)
P2 C26 1.794(6)
P2 C25 1.808(6)
P2 C32 1.794(6)
C18 C13 1.365(8)
C18 C17 1.369(8)
C13 C14 1.348(7)
C20 C21 1.389(8)
C20 C25 1.354(7)
C21 C22 1.348(8)
C7 C8 1.504(8)
C7 C12 1.499(8)
C16 C15 1.354(10)
C16 C17 1.332(9)
C26 C31 1.477(8)
C26 C27 1.488(8)
C24 C25 1.355(7)
C24 C23 1.366(9)
C31 C30 1.490(8)
C14 C15 1.355(8)
C27 C28 1.491(8)
C28 C29 1.468(9)
C8 C9 1.493(8)
C12 C11 1.501(8)
C22 C23 1.327(9)
C29 C30 1.473(9)
C9 C10 1.468(9)
C10 C11 1.495(9)
S1 O1 1.465(5)
S1 O2 1.408(5)
S1 O3 1.374(5)
S1 C38 1.735(10)
C33 C32 1.500(9)
C33 C34 1.479(9)
C1 C2 1.512(8)
C1 C6 1.426(8)
C32 C37 1.484(8)
C2 C3 1.523(9)
C37 C36 1.496(9)
C6 C5 1.532(9)
F1 C38 1.317(10)
F3 C38 1.266(10)
C34 C35 1.464(10)
F2 C38 1.323(12)
C5 C4 1.478(10)
C36 C35 1.487(11)
C3 C4 1.386(10)
